data_7129870
loop_
_publ_author_name
'Machalska, Ewa'
'Zaj\;ac, Grzegorz'
'Baranska, Malgorzata'
'Bou\<r, Petr'
'Kaczorek, Dorota'
'Kaw\;ecki, Robert'
'Rode, Joanna E.'
'Lyczko, Krzysztof'
'Dobrowolski, Jan Cz.'

_publ_section_title
;
 New chiral ECD-Raman spectroscopy of atropisomeric naphthalenediimides
;
_journal_name_full 'Chemical Communications'
_journal_paper_doi 10.1039/D1CC06974H
_journal_year 2022
_chemical_formula_moiety 'C39 H28 N2 O5'
_chemical_formula_sum 'C39 H28 N2 O5'
_chemical_formula_weight 604.63
_space_group_crystal_system monoclinic
_space_group_IT_number 4
_space_group_name_Hall 'P 2yb'
_space_group_name_H-M_alt 'P 1 21 1'
_atom_sites_solution_hydrogens geom
_atom_sites_solution_primary direct
_audit_creation_date 2021-10-18
_audit_creation_method
;
Olex2 1.5
(compiled 2021.08.20 svn.r13c46975 for OlexSys, GUI svn.r6405)
;
_audit_update_record
;
2021-10-18 deposited with the CCDC.	2022-03-08 downloaded from the CCDC.
;
_cell_angle_alpha 90
_cell_angle_beta 98.765(3)
_cell_angle_gamma 90
_cell_formula_units_Z 2
_cell_length_a 11.8341(3)
_cell_length_b 8.3172(2)
_cell_length_c 14.9538(5)
_cell_measurement_reflns_used 5151
_cell_measurement_temperature 100.01(10)
_cell_measurement_theta_max 69.8980
_cell_measurement_theta_min 3.7670
_cell_volume 1454.66(7)
_computing_cell_refinement 'CrysAlisPro 1.171.40.84a (Rigaku OD, 2020)'
_computing_data_collection 'CrysAlisPro 1.171.40.84a (Rigaku OD, 2020)'
_computing_data_reduction 'CrysAlisPro 1.171.40.84a (Rigaku OD, 2020)'
_computing_molecular_graphics 'Olex2 1.5 (Dolomanov et al., 2009)'
_computing_publication_material 'Olex2 1.5 (Dolomanov et al., 2009)'
_computing_structure_refinement 'SHELXL 2017/1 (Sheldrick, 2015)'
_computing_structure_solution 'SHELXS  (Sheldrick, 2008)'
_diffrn_ambient_temperature 100.15
_diffrn_detector_area_resol_mean 16.0131
_diffrn_detector_type Eos
_diffrn_measured_fraction_theta_full 1.000
_diffrn_measured_fraction_theta_max 1.000
_diffrn_measurement_details
;
List of Runs (angles in degrees, time in seconds):

  # Type    Start    End  Width  t~exp~   \w     \q     \k     \f   Frames
#--------------------------------------------------------------------------
  1  \w    -21.00  30.00   1.00    2.10    --    0.00 -77.00-150.00   51
  2  \w    -69.00  21.00   1.00    2.10    --    0.00 -57.00 -60.00   90
  3  \w    -30.00  42.00   1.00    2.10    --    0.00  77.00  30.00   72
  4  \w     31.00 121.00   1.00    7.50    --   54.00  64.00-134.96   90
  5  \w     33.00 123.00   1.00    7.50    --   54.00  57.00 -60.00   90
  6  \w     33.00 116.00   1.00    7.50    --   54.00-133.00-140.00   83
  7  \w    -15.00  75.00   1.00    7.50    --   54.00 -57.00-150.00   90
  8  \w     32.00 122.00   1.00    7.50    --   54.00  61.00 158.11   90
  9  \w     33.00 123.00   1.00    7.50    --   54.00  57.00 120.00   90
 10  \w     27.00 111.00   1.00    7.50    --   54.00-125.00   0.00   84
 11  \w    -15.00  75.00   1.00    7.50    --   54.00 -57.00   0.00   90
 12  \w     36.00 134.00   1.00   13.50    --  108.00 -37.00-180.00   98
 13  \w     36.00 109.00   1.00   13.50    --  108.00-111.00  90.00   73
 14  \w     72.00  97.00   1.00   13.50    --  108.00 -91.00-180.00   25
 15  \w     86.00 174.00   1.00   13.50    --  108.00  63.00 -30.00   88
 16  \w    105.00 134.00   1.00   13.50    --  108.00 111.00 -90.00   29
 17  \w    138.00 175.00   1.00   13.50    --  108.00  67.00   7.33   37
 18  \w     41.00 129.00   1.00   13.50    --  108.00 -63.00-120.00   88
 19  \w     86.00 113.00   1.00   13.50    --  108.00  67.00   7.33   27
 20  \w     44.00 129.00   1.00   13.50    --  108.00 -50.00   0.00   85
 21  \w     58.00 108.00   1.00   13.50    --  108.00-111.00 -90.00   50
 22  \w     36.00 108.00   1.00   13.50    --  108.00-111.00-180.00   72
 23  \w    136.00 163.00   1.00   13.50    --  108.00  77.00 -60.00   27
 24  \w     80.00 107.00   1.00   13.50    --  108.00 -91.00 -60.00   27
 25  \w     39.00  95.00   1.00   13.50    --  108.00 -91.00  30.00   56
 26  \w     54.00 109.00   1.00   13.50    --  108.00 -50.00 120.00   55
 27  \w     49.00 178.00   1.00   13.50    --  108.00 -12.00 -60.00  129
 28  \w     52.00  79.00   1.00   13.50    --  108.00-111.00 150.00   27
;
_diffrn_measurement_device 'four-circle diffractometer'
_diffrn_measurement_device_type 'SuperNova, Dual, Cu at home/near, Eos'
_diffrn_measurement_method '\w scans'
_diffrn_radiation_type CuK\a
_diffrn_radiation_wavelength 1.54184
_diffrn_reflns_av_R_equivalents 0.0263
_diffrn_reflns_av_unetI/netI 0.0314
_diffrn_reflns_Laue_measured_fraction_full 1.000
_diffrn_reflns_Laue_measured_fraction_max 1.000
_diffrn_reflns_limit_h_max 10
_diffrn_reflns_limit_h_min -14
_diffrn_reflns_limit_k_max 9
_diffrn_reflns_limit_k_min -9
_diffrn_reflns_limit_l_max 17
_diffrn_reflns_limit_l_min -16
_diffrn_reflns_number 11660
_diffrn_reflns_point_group_measured_fraction_full 0.971
_diffrn_reflns_point_group_measured_fraction_max 0.971
_diffrn_reflns_theta_full 65.961
_diffrn_reflns_theta_max 65.961
_diffrn_reflns_theta_min 2.990
_exptl_absorpt_coefficient_mu 0.741
_exptl_absorpt_correction_T_max 1.00000
_exptl_absorpt_correction_T_min 0.67049
_exptl_absorpt_correction_type multi-scan
_exptl_absorpt_process_details
;
CrysAlisPro 1.171.40.84a (Rigaku Oxford Diffraction, 2020)
Empirical absorption correction using spherical harmonics,
implemented in SCALE3 ABSPACK scaling algorithm.
;
_exptl_crystal_colour orange
_exptl_crystal_colour_primary orange
_exptl_crystal_density_diffrn 1.380
_exptl_crystal_description plate
_exptl_crystal_F_000 632
_exptl_crystal_size_max 0.32
_exptl_crystal_size_mid 0.1
_exptl_crystal_size_min 0.05
_refine_diff_density_max 0.553
_refine_diff_density_min -0.257
_refine_diff_density_rms 0.050
_refine_ls_abs_structure_details
;
 Flack x determined using 1810 quotients [(I+)-(I-)]/[(I+)+(I-)]
 (Parsons, Flack and Wagner, Acta Cryst. B69 (2013) 249-259).
;
_refine_ls_abs_structure_Flack -0.07(14)
_refine_ls_extinction_coef 0.0013(5)
_refine_ls_extinction_expression Fc^*^=kFc[1+0.001xFc^2^\l^3^/sin(2\q)]^-1/4^
_refine_ls_extinction_method 'SHELXL-2017/1 (Sheldrick 2017)'
_refine_ls_goodness_of_fit_ref 1.023
_refine_ls_hydrogen_treatment constr
_refine_ls_matrix_type full
_refine_ls_number_parameters 449
_refine_ls_number_reflns 4920
_refine_ls_number_restraints 1
_refine_ls_restrained_S_all 1.022
_refine_ls_R_factor_all 0.0526
_refine_ls_R_factor_gt 0.0462
_refine_ls_shift/su_max 0.000
_refine_ls_shift/su_mean 0.000
_refine_ls_structure_factor_coef Fsqd
_refine_ls_weighting_details 'w=1/[\s^2^(Fo^2^)+(0.0772P)^2^+0.3848P] where P=(Fo^2^+2Fc^2^)/3'
_refine_ls_weighting_scheme calc
_refine_ls_wR_factor_gt 0.1214
_refine_ls_wR_factor_ref 0.1273
_reflns_Friedel_coverage 0.806
_reflns_Friedel_fraction_full 0.938
_reflns_Friedel_fraction_max 0.938
_reflns_number_gt 4450
_reflns_number_total 4920
_reflns_threshold_expression 'I > 2\s(I)'
_cod_data_source_file d1cc06974h1.cif
_cod_data_source_block ndib-ome
_cod_original_cell_volume 1454.67(7)
_cod_database_code 7129870
_shelx_shelxl_version_number 2017/1
_shelx_space_group_comment
;
The symmetry employed for this shelxl refinement is uniquely defined
by the following loop, which should always be used as a source of
symmetry information in preference to the above space-group names.
They are only intended as comments.
;
_olex2_refinement_description
;
1. Fixed Uiso
 At 1.2 times of:
  All C(H) groups, All C(H,H) groups, All C(H,H,H,H) groups
 At 1.5 times of:
  All C(H,H,H) groups
2. Others
 Sof(H37C)=Sof(H37D)=Sof(C39B)=Sof(H39D)=Sof(H39E)=Sof(H39F)=Sof(C38B)=
 Sof(H38C)=Sof(H38D)=1-FVAR(1)
 Sof(H37A)=Sof(H37B)=Sof(C38A)=Sof(H38A)=Sof(H38B)=Sof(C39A)=Sof(H39A)=
 Sof(H39B)=Sof(H39C)=FVAR(1)
 Sof(C35B)=Sof(H35D)=Sof(H35E)=Sof(H35F)=1-FVAR(2)
 Sof(C35A)=Sof(H35A)=Sof(H35B)=Sof(H35C)=FVAR(2)
3.a Secondary CH2 refined with riding coordinates:
 C36(H36A,H36B), C37(H37A,H37B), C37(H37C,H37D), C38A(H38A,H38B), C38B(H38C,
 H38D)
3.b Aromatic/amide H refined with riding coordinates:
 C9(H9), C4(H4), C10(H10), C18(H18), C19(H19), C3(H3), C32(H32), C30(H30),
 C24(H24), C33(H33), C31(H31), C28(H28), C23(H23), C20(H20), C27(H27), C21(H21)
3.c Idealised Me refined as rotating group:
 C39A(H39A,H39B,H39C), C39B(H39D,H39E,H39F), C35A(H35A,H35B,H35C), C35B(H35D,
 H35E,H35F)
;
_olex2_date_sample_data_collection 2021-08-12
_olex2_submission_special_instructions 'No special instructions were received'
_oxdiff_exptl_absorpt_empirical_details
;
Empirical correction (ABSPACK) includes:
- Absorption correction using spherical harmonics
- Frame scaling
;

loop_
_space_group_symop_operation_xyz
'x, y, z'
'-x, y+1/2, -z'

loop_
_atom_site_label
_atom_site_type_symbol
_atom_site_fract_x
_atom_site_fract_y
_atom_site_fract_z
_atom_site_U_iso_or_equiv
_atom_site_adp_type
_atom_site_occupancy
_atom_site_site_symmetry_order
_atom_site_calc_flag
_atom_site_refinement_flags_posn
_atom_site_refinement_flags_adp
_atom_site_refinement_flags_occupancy
_atom_site_disorder_assembly
_atom_site_disorder_group
N1 N 0.5813(3) 0.7953(4) 0.3123(2) 0.0334(7) Uani 1 1 d . . . . .
O1 O 0.6269(2) 1.0458(3) 0.36776(17) 0.0378(6) Uani 1 1 d . . . . .
O2 O 0.8803(3) 0.6915(4) 0.77921(18) 0.0455(7) Uani 1 1 d . . . . .
O3 O 0.7248(3) 0.2100(4) 0.68404(19) 0.0486(8) Uani 1 1 d . . . . .
C5 C 0.7606(3) 0.6914(5) 0.6368(2) 0.0321(8) Uani 1 1 d . . . . .
C9 C 0.6185(3) 0.3367(5) 0.5173(2) 0.0327(8) Uani 1 1 d . . . . .
H9 H 0.605171 0.226292 0.528206 0.039 Uiso 1 1 calc R U . . .
O4 O 0.5069(3) 0.5521(3) 0.26328(19) 0.0468(8) Uani 1 1 d . . . . .
C8 C 0.6809(3) 0.4289(4) 0.5841(2) 0.0324(8) Uani 1 1 d . . . . .
C11 C 0.5918(3) 0.5648(5) 0.4168(3) 0.0321(8) Uani 1 1 d . . . . .
C4 C 0.7736(3) 0.8514(5) 0.6224(2) 0.0329(8) Uani 1 1 d . . . . .
H4 H 0.813791 0.916530 0.668905 0.040 Uiso 1 1 calc R U . . .
N2 N 0.8054(3) 0.4504(4) 0.7315(2) 0.0432(8) Uani 1 1 d . . . . .
C14 C 0.6974(3) 0.5940(4) 0.5692(2) 0.0304(8) Uani 1 1 d . . . . .
O5 O 0.6859(3) 0.4727(3) 0.1521(2) 0.0546(9) Uani 1 1 d . . . . .
C13 C 0.6520(3) 0.6631(4) 0.4856(2) 0.0300(8) Uani 1 1 d . . . . .
C2 C 0.6681(3) 0.8296(4) 0.4709(2) 0.0312(8) Uani 1 1 d . . . . .
C10 C 0.5743(3) 0.4052(5) 0.4329(2) 0.0335(8) Uani 1 1 d . . . . .
H10 H 0.532185 0.340484 0.387138 0.040 Uiso 1 1 calc R U . . .
C1 C 0.6242(3) 0.9017(5) 0.3815(2) 0.0317(8) Uani 1 1 d . . . . .
C6 C 0.8187(3) 0.6157(5) 0.7216(3) 0.0361(9) Uani 1 1 d . . . . .
C22 C 0.5795(3) 0.9420(4) 0.0410(2) 0.0330(8) Uani 1 1 d . . . . .
C18 C 0.7600(3) 0.8004(5) 0.0377(3) 0.0381(9) Uani 1 1 d . . . . .
H18 H 0.821421 0.736554 0.066842 0.046 Uiso 1 1 calc R U . . .
C19 C 0.7591(3) 0.8467(5) -0.0500(3) 0.0407(9) Uani 1 1 d . . . . .
H19 H 0.818869 0.812720 -0.081464 0.049 Uiso 1 1 calc R U . . .
C7 C 0.7365(3) 0.3526(5) 0.6695(3) 0.0378(9) Uani 1 1 d . . . . .
C34 C 0.8513(3) 0.7757(4) 0.2925(2) 0.0306(8) Uani 1 1 d . . . . .
C25 C 0.7657(3) 0.6996(4) 0.2282(2) 0.0318(8) Uani 1 1 d . . . . .
C17 C 0.6717(3) 0.8455(4) 0.0858(2) 0.0319(8) Uani 1 1 d . . . . .
C3 C 0.7274(3) 0.9212(5) 0.5385(2) 0.0338(8) Uani 1 1 d . . . . .
H3 H 0.737681 1.032785 0.528853 0.041 Uiso 1 1 calc R U . . .
C32 C 0.9392(3) 1.0114(5) 0.3684(2) 0.0351(8) Uani 1 1 d . . . . .
H32 H 0.941720 1.124838 0.375617 0.042 Uiso 1 1 calc R U . . .
C16 C 0.6702(3) 0.7998(4) 0.1778(2) 0.0310(8) Uani 1 1 d . . . . .
C30 C 1.0159(3) 0.7515(5) 0.4129(3) 0.0354(9) Uani 1 1 d . . . . .
H30 H 1.069906 0.686486 0.450156 0.042 Uiso 1 1 calc R U . . .
C24 C 0.4886(3) 0.9398(4) 0.1758(3) 0.0361(8) Uani 1 1 d . . . . .
H24 H 0.427106 0.969747 0.206442 0.043 Uiso 1 1 calc R U . . .
C33 C 0.8584(3) 0.9436(4) 0.3043(2) 0.0317(8) Uani 1 1 d . . . . .
H33 H 0.806120 1.011066 0.266988 0.038 Uiso 1 1 calc R U . . .
C31 C 1.0191(3) 0.9137(5) 0.4242(2) 0.0374(9) Uani 1 1 d . . . . .
H31 H 1.074428 0.961293 0.469093 0.045 Uiso 1 1 calc R U . . .
C28 C 0.9303(3) 0.5093(5) 0.3329(3) 0.0398(9) Uani 1 1 d . . . . .
H28 H 0.985043 0.443144 0.368679 0.048 Uiso 1 1 calc R U . . .
C23 C 0.4898(3) 0.9860(5) 0.0874(3) 0.0355(8) Uani 1 1 d . . . . .
H23 H 0.428598 1.048939 0.057297 0.043 Uiso 1 1 calc R U . . .
C29 C 0.9341(3) 0.6775(5) 0.3471(2) 0.0329(8) Uani 1 1 d . . . . .
C15 C 0.5805(3) 0.8471(4) 0.2198(2) 0.0310(8) Uani 1 1 d . . . . .
C20 C 0.6709(3) 0.9440(5) -0.0942(3) 0.0412(9) Uani 1 1 d . . . . .
H20 H 0.672043 0.977371 -0.154847 0.049 Uiso 1 1 calc R U . . .
C12 C 0.5548(3) 0.6321(5) 0.3255(3) 0.0354(8) Uani 1 1 d . . . . .
C26 C 0.7666(3) 0.5370(5) 0.2169(3) 0.0413(10) Uani 1 1 d . . . . .
C36 C 0.8809(4) 0.3716(6) 0.8092(3) 0.0502(11) Uani 1 1 d . . . . .
H36A H 0.896651 0.259519 0.792543 0.060 Uiso 1 1 calc R U . . .
H36B H 0.954784 0.429508 0.820798 0.060 Uiso 1 1 calc R U . . .
C27 C 0.8510(4) 0.4397(5) 0.2698(3) 0.0454(10) Uani 1 1 d . . . . .
H27 H 0.851620 0.326643 0.260745 0.055 Uiso 1 1 calc R U . . .
C21 C 0.5831(3) 0.9908(5) -0.0498(2) 0.0380(9) Uani 1 1 d . . . . .
H21 H 0.523797 1.056785 -0.080155 0.046 Uiso 1 1 calc R U . . .
C37 C 0.8281(4) 0.3709(8) 0.8930(3) 0.0631(14) Uani 1 1 d . . . . .
H37A H 0.753167 0.315595 0.883420 0.076 Uiso 0.578(16) 1 calc R U P A 1
H37B H 0.818007 0.481520 0.914876 0.076 Uiso 0.578(16) 1 calc R U P A 1
H37C H 0.776619 0.276611 0.890086 0.076 Uiso 0.422(16) 1 calc R U P A 2
H37D H 0.779520 0.467947 0.891953 0.076 Uiso 0.422(16) 1 calc R U P A 2
C38A C 0.9175(7) 0.2759(17) 0.9600(7) 0.051(3) Uani 0.578(16) 1 d . . P A 1
H38A H 0.931136 0.169287 0.934280 0.061 Uiso 0.578(16) 1 calc R U P A 1
H38B H 0.990874 0.335182 0.970061 0.061 Uiso 0.578(16) 1 calc R U P A 1
C39A C 0.8719(8) 0.2548(11) 1.0508(5) 0.056(3) Uani 0.578(16) 1 d . . P A 1
H39A H 0.808739 0.177319 1.043097 0.084 Uiso 0.578(16) 1 calc R U P A 1
H39B H 0.844522 0.358505 1.070088 0.084 Uiso 0.578(16) 1 calc R U P A 1
H39C H 0.933444 0.215130 1.096833 0.084 Uiso 0.578(16) 1 calc R U P A 1
C39B C 0.9341(13) 0.197(2) 0.9958(12) 0.073(5) Uani 0.422(16) 1 d . . P A 2
H39D H 0.956884 0.162257 0.938599 0.110 Uiso 0.422(16) 1 calc R U P A 2
H39E H 0.864652 0.139913 1.005545 0.110 Uiso 0.422(16) 1 calc R U P A 2
H39F H 0.995707 0.173698 1.045704 0.110 Uiso 0.422(16) 1 calc R U P A 2
C38B C 0.9123(14) 0.366(2) 0.9924(13) 0.074(5) Uani 0.422(16) 1 d . . P A 2
H38C H 0.983022 0.429672 0.992314 0.089 Uiso 0.422(16) 1 calc R U P A 2
H38D H 0.872376 0.402412 1.042359 0.089 Uiso 0.422(16) 1 calc R U P A 2
C35A C 0.6435(18) 0.3081(15) 0.1765(15) 0.042(4) Uani 0.52(5) 1 d . . P B 1
H35A H 0.698115 0.225585 0.163941 0.063 Uiso 0.52(5) 1 calc R U P B 1
H35B H 0.568798 0.286790 0.140339 0.063 Uiso 0.52(5) 1 calc R U P B 1
H35C H 0.636406 0.305907 0.240924 0.063 Uiso 0.52(5) 1 calc R U P B 1
C35B C 0.676(2) 0.3059(16) 0.140(2) 0.051(6) Uani 0.48(5) 1 d . . P B 2
H35D H 0.747114 0.263127 0.123388 0.076 Uiso 0.48(5) 1 calc R U P B 2
H35E H 0.612504 0.282558 0.091294 0.076 Uiso 0.48(5) 1 calc R U P B 2
H35F H 0.661013 0.255464 0.196070 0.076 Uiso 0.48(5) 1 calc R U P B 2

loop_
_atom_site_aniso_label
_atom_site_aniso_U_11
_atom_site_aniso_U_22
_atom_site_aniso_U_33
_atom_site_aniso_U_23
_atom_site_aniso_U_13
_atom_site_aniso_U_12
N1 0.0404(15) 0.0257(17) 0.0299(16) -0.0003(12) -0.0084(12) -0.0016(13)
O1 0.0523(15) 0.0224(15) 0.0356(14) -0.0013(11) -0.0033(12) -0.0005(11)
O2 0.0602(17) 0.0413(17) 0.0303(14) -0.0068(12) -0.0078(13) -0.0021(14)
O3 0.077(2) 0.0296(16) 0.0353(15) 0.0031(12) -0.0031(14) -0.0023(14)
C5 0.0370(18) 0.030(2) 0.0278(18) -0.0027(15) 0.0014(15) 0.0000(15)
C9 0.0362(18) 0.0247(18) 0.0362(19) 0.0001(16) 0.0026(15) -0.0002(15)
O4 0.0640(17) 0.0314(15) 0.0366(15) -0.0013(12) -0.0196(13) -0.0087(13)
C8 0.0387(18) 0.026(2) 0.0311(18) -0.0022(15) 0.0025(15) 0.0007(15)
C11 0.0312(17) 0.0276(19) 0.0346(19) -0.0027(15) -0.0044(14) -0.0010(14)
C4 0.0345(18) 0.030(2) 0.0315(18) -0.0069(15) -0.0040(14) -0.0023(15)
N2 0.063(2) 0.0308(19) 0.0321(17) -0.0026(14) -0.0047(15) 0.0011(15)
C14 0.0289(15) 0.0285(19) 0.0323(19) -0.0022(14) 0.0001(13) 0.0011(14)
O5 0.0612(17) 0.0208(14) 0.068(2) -0.0047(14) -0.0343(15) 0.0030(13)
C13 0.0317(17) 0.0236(18) 0.0335(19) -0.0030(15) 0.0009(14) -0.0002(13)
C2 0.0310(16) 0.0248(19) 0.0359(19) -0.0035(15) -0.0006(14) 0.0007(14)
C10 0.0349(18) 0.0285(19) 0.0346(19) -0.0068(16) -0.0028(14) -0.0032(15)
C1 0.0334(17) 0.025(2) 0.0342(19) -0.0037(15) -0.0018(14) 0.0009(14)
C6 0.0451(19) 0.033(2) 0.0271(18) -0.0055(15) -0.0037(15) 0.0022(17)
C22 0.0375(18) 0.0215(19) 0.0345(19) 0.0000(14) -0.0125(15) -0.0009(14)
C18 0.0429(19) 0.029(2) 0.037(2) -0.0002(16) -0.0100(16) 0.0020(16)
C19 0.045(2) 0.040(2) 0.0334(19) -0.0050(17) -0.0052(16) 0.0022(18)
C7 0.052(2) 0.029(2) 0.0308(19) -0.0016(16) 0.0021(16) 0.0030(17)
C34 0.0349(18) 0.0287(19) 0.0266(17) 0.0018(14) -0.0002(14) 0.0028(15)
C25 0.0358(18) 0.0264(19) 0.0290(17) 0.0028(14) -0.0084(14) 0.0027(14)
C17 0.0385(18) 0.0173(16) 0.0345(19) -0.0013(14) -0.0118(14) 0.0001(14)
C3 0.0391(19) 0.0248(19) 0.0361(19) -0.0029(15) 0.0010(15) -0.0018(15)
C32 0.0421(19) 0.030(2) 0.0310(18) -0.0010(15) -0.0033(15) -0.0017(15)
C16 0.0361(18) 0.0190(17) 0.0328(18) -0.0014(14) -0.0114(14) -0.0005(14)
C30 0.0359(18) 0.037(2) 0.0301(19) 0.0082(15) -0.0047(15) 0.0050(16)
C24 0.0377(19) 0.026(2) 0.040(2) -0.0017(15) -0.0069(15) -0.0006(15)
C33 0.0342(17) 0.029(2) 0.0293(18) 0.0050(14) -0.0051(14) 0.0007(14)
C31 0.0356(18) 0.045(2) 0.0284(18) -0.0013(17) -0.0067(14) -0.0056(17)
C28 0.042(2) 0.030(2) 0.043(2) 0.0089(17) -0.0078(16) 0.0075(16)
C23 0.0380(18) 0.0219(17) 0.040(2) 0.0023(15) -0.0150(15) 0.0036(15)
C29 0.0350(18) 0.032(2) 0.0292(18) 0.0059(15) -0.0039(14) 0.0023(15)
C15 0.0386(18) 0.0197(16) 0.0297(17) -0.0010(14) -0.0107(14) -0.0051(14)
C20 0.048(2) 0.039(2) 0.0314(19) 0.0016(17) -0.0089(16) -0.0020(18)
C12 0.0420(19) 0.0253(19) 0.036(2) -0.0031(15) -0.0040(16) -0.0023(15)
C26 0.044(2) 0.0257(19) 0.048(2) 0.0007(17) -0.0158(18) 0.0032(16)
C36 0.054(2) 0.045(3) 0.048(2) -0.005(2) -0.0038(19) 0.001(2)
C27 0.049(2) 0.024(2) 0.055(3) 0.0010(17) -0.0176(19) 0.0035(16)
C21 0.0422(19) 0.0299(19) 0.035(2) 0.0029(16) -0.0156(16) -0.0014(16)
C37 0.053(3) 0.078(4) 0.056(3) 0.020(3) 0.000(2) -0.009(3)
C38A 0.050(5) 0.058(7) 0.039(5) 0.034(5) -0.007(4) -0.004(5)
C39A 0.071(6) 0.059(6) 0.033(4) 0.000(4) -0.010(4) 0.002(4)
C39B 0.062(8) 0.084(13) 0.070(11) -0.009(9) -0.002(7) -0.025(8)
C38B 0.086(10) 0.053(10) 0.083(11) -0.006(8) 0.013(8) -0.022(8)
C35A 0.046(7) 0.024(4) 0.052(8) -0.003(5) -0.007(6) 0.000(4)
C35B 0.053(8) 0.026(5) 0.066(14) -0.006(6) -0.014(8) 0.003(5)

loop_
_atom_type_symbol
_atom_type_description
_atom_type_scat_dispersion_real
_atom_type_scat_dispersion_imag
_atom_type_scat_source
C C 0.0181 0.0091 'International Tables Vol C Tables 4.2.6.8 and 6.1.1.4'
H H 0.0000 0.0000 'International Tables Vol C Tables 4.2.6.8 and 6.1.1.4'
N N 0.0311 0.0180 'International Tables Vol C Tables 4.2.6.8 and 6.1.1.4'
O O 0.0492 0.0322 'International Tables Vol C Tables 4.2.6.8 and 6.1.1.4'

loop_
_geom_angle_atom_site_label_1
_geom_angle_atom_site_label_2
_geom_angle_atom_site_label_3
_geom_angle
_geom_angle_site_symmetry_1
_geom_angle_site_symmetry_3
_geom_angle_publ_flag
C1 N1 C15 117.9(3) . . ?
C1 N1 C12 124.7(3) . . ?
C12 N1 C15 116.7(3) . . ?
C4 C5 C14 120.4(3) . . ?
C4 C5 C6 120.0(3) . . ?
C14 C5 C6 119.5(3) . . ?
C8 C9 H9 119.7 . . ?
C8 C9 C10 120.5(3) . . ?
C10 C9 H9 119.7 . . ?
C9 C8 C14 119.9(3) . . ?
C9 C8 C7 120.2(3) . . ?
C14 C8 C7 119.9(3) . . ?
C13 C11 C12 119.8(3) . . ?
C10 C11 C13 120.2(3) . . ?
C10 C11 C12 119.8(3) . . ?
C5 C4 H4 119.9 . . ?
C5 C4 C3 120.3(3) . . ?
C3 C4 H4 119.9 . . ?
C6 N2 C7 124.5(3) . . ?
C6 N2 C36 116.7(3) . . ?
C7 N2 C36 118.5(3) . . ?
C8 C14 C5 121.0(3) . . ?
C13 C14 C5 119.3(3) . . ?
C13 C14 C8 119.7(3) . . ?
C26 O5 C35A 113.8(6) . . ?
C26 O5 C35B 121.2(7) . . ?
C11 C13 C2 120.9(3) . . ?
C14 C13 C11 119.4(3) . . ?
C14 C13 C2 119.6(3) . . ?
C13 C2 C1 119.8(3) . . ?
C3 C2 C13 119.6(3) . . ?
C3 C2 C1 120.6(3) . . ?
C9 C10 H10 119.9 . . ?
C11 C10 C9 120.2(3) . . ?
C11 C10 H10 119.9 . . ?
N1 C1 C2 116.6(3) . . ?
O1 C1 N1 121.0(3) . . ?
O1 C1 C2 122.4(3) . . ?
O2 C6 C5 122.3(4) . . ?
O2 C6 N2 120.0(4) . . ?
N2 C6 C5 117.6(3) . . ?
C23 C22 C17 119.5(3) . . ?
C23 C22 C21 122.2(3) . . ?
C21 C22 C17 118.3(4) . . ?
C19 C18 H18 119.4 . . ?
C19 C18 C17 121.2(3) . . ?
C17 C18 H18 119.4 . . ?
C18 C19 H19 119.6 . . ?
C18 C19 C20 120.8(4) . . ?
C20 C19 H19 119.6 . . ?
O3 C7 C8 121.5(4) . . ?
O3 C7 N2 121.2(4) . . ?
N2 C7 C8 117.3(3) . . ?
C33 C34 C25 123.0(3) . . ?
C33 C34 C29 118.2(3) . . ?
C29 C34 C25 118.9(3) . . ?
C34 C25 C16 119.3(3) . . ?
C26 C25 C34 120.2(3) . . ?
C26 C25 C16 120.3(3) . . ?
C18 C17 C22 118.8(3) . . ?
C18 C17 C16 122.6(3) . . ?
C16 C17 C22 118.6(3) . . ?
C4 C3 H3 119.6 . . ?
C2 C3 C4 120.8(3) . . ?
C2 C3 H3 119.6 . . ?
C33 C32 H32 119.7 . . ?
C33 C32 C31 120.6(4) . . ?
C31 C32 H32 119.7 . . ?
C17 C16 C25 120.6(3) . . ?
C15 C16 C25 120.1(3) . . ?
C15 C16 C17 119.3(3) . . ?
C31 C30 H30 119.3 . . ?
C31 C30 C29 121.5(3) . . ?
C29 C30 H30 119.3 . . ?
C23 C24 H24 120.7 . . ?
C23 C24 C15 118.6(4) . . ?
C15 C24 H24 120.7 . . ?
C34 C33 H33 119.4 . . ?
C32 C33 C34 121.2(3) . . ?
C32 C33 H33 119.4 . . ?
C32 C31 H31 120.3 . . ?
C30 C31 C32 119.5(3) . . ?
C30 C31 H31 120.3 . . ?
C29 C28 H28 119.0 . . ?
C27 C28 H28 119.0 . . ?
C27 C28 C29 122.0(3) . . ?
C22 C23 H23 119.3 . . ?
C24 C23 C22 121.4(3) . . ?
C24 C23 H23 119.3 . . ?
C30 C29 C34 119.1(3) . . ?
C30 C29 C28 122.6(3) . . ?
C28 C29 C34 118.4(3) . . ?
C16 C15 N1 117.4(3) . . ?
C16 C15 C24 122.5(3) . . ?
C24 C15 N1 120.1(4) . . ?
C19 C20 H20 120.0 . . ?
C21 C20 C19 119.9(4) . . ?
C21 C20 H20 120.0 . . ?
N1 C12 C11 116.8(3) . . ?
O4 C12 N1 120.5(3) . . ?
O4 C12 C11 122.6(3) . . ?
O5 C26 C25 117.4(3) . . ?
O5 C26 C27 121.8(3) . . ?
C25 C26 C27 120.8(3) . . ?
N2 C36 H36A 109.2 . . ?
N2 C36 H36B 109.2 . . ?
H36A C36 H36B 107.9 . . ?
C37 C36 N2 112.2(4) . . ?
C37 C36 H36A 109.2 . . ?
C37 C36 H36B 109.2 . . ?
C28 C27 C26 119.7(4) . . ?
C28 C27 H27 120.1 . . ?
C26 C27 H27 120.1 . . ?
C22 C21 H21 119.5 . . ?
C20 C21 C22 121.0(3) . . ?
C20 C21 H21 119.5 . . ?
C36 C37 H37A 111.3 . . ?
C36 C37 H37B 111.3 . . ?
C36 C37 H37C 107.6 . . ?
C36 C37 H37D 107.6 . . ?
C36 C37 C38A 102.4(5) . . ?
C36 C37 C38B 119.0(7) . . ?
H37A C37 H37B 109.2 . . ?
H37C C37 H37D 107.0 . . ?
C38A C37 H37A 111.3 . . ?
C38A C37 H37B 111.3 . . ?
C38B C37 H37C 107.6 . . ?
C38B C37 H37D 107.6 . . ?
C37 C38A H38A 109.8 . . ?
C37 C38A H38B 109.8 . . ?
H38A C38A H38B 108.3 . . ?
C39A C38A C37 109.2(8) . . ?
C39A C38A H38A 109.8 . . ?
C39A C38A H38B 109.8 . . ?
C38A C39A H39A 109.5 . . ?
C38A C39A H39B 109.5 . . ?
C38A C39A H39C 109.5 . . ?
H39A C39A H39B 109.5 . . ?
H39A C39A H39C 109.5 . . ?
H39B C39A H39C 109.5 . . ?
H39D C39B H39E 109.5 . . ?
H39D C39B H39F 109.5 . . ?
H39E C39B H39F 109.5 . . ?
C38B C39B H39D 109.5 . . ?
C38B C39B H39E 109.5 . . ?
C38B C39B H39F 109.5 . . ?
C37 C38B H38C 112.2 . . ?
C37 C38B H38D 112.2 . . ?
C39B C38B C37 97.8(14) . . ?
C39B C38B H38C 112.2 . . ?
C39B C38B H38D 112.2 . . ?
H38C C38B H38D 109.8 . . ?
O5 C35A H35A 109.5 . . ?
O5 C35A H35B 109.5 . . ?
O5 C35A H35C 109.5 . . ?
H35A C35A H35B 109.5 . . ?
H35A C35A H35C 109.5 . . ?
H35B C35A H35C 109.5 . . ?
O5 C35B H35D 109.5 . . ?
O5 C35B H35E 109.5 . . ?
O5 C35B H35F 109.5 . . ?
H35D C35B H35E 109.5 . . ?
H35D C35B H35F 109.5 . . ?
H35E C35B H35F 109.5 . . ?

loop_
_geom_bond_atom_site_label_1
_geom_bond_atom_site_label_2
_geom_bond_distance
_geom_bond_site_symmetry_2
_geom_bond_publ_flag
N1 C1 1.397(5) . ?
N1 C15 1.447(5) . ?
N1 C12 1.414(5) . ?
O1 C1 1.217(5) . ?
O2 C6 1.216(5) . ?
O3 C7 1.218(5) . ?
C5 C4 1.360(6) . ?
C5 C14 1.417(5) . ?
C5 C6 1.487(5) . ?
C9 H9 0.9500 . ?
C9 C8 1.382(5) . ?
C9 C10 1.409(5) . ?
O4 C12 1.212(4) . ?
C8 C14 1.410(5) . ?
C8 C7 1.486(5) . ?
C11 C13 1.418(5) . ?
C11 C10 1.371(5) . ?
C11 C12 1.479(5) . ?
C4 H4 0.9500 . ?
C4 C3 1.415(5) . ?
N2 C6 1.395(5) . ?
N2 C7 1.399(5) . ?
N2 C36 1.503(5) . ?
C14 C13 1.405(5) . ?
O5 C26 1.362(4) . ?
O5 C35A 1.521(15) . ?
O5 C35B 1.402(14) . ?
C13 C2 1.420(5) . ?
C2 C1 1.485(5) . ?
C2 C3 1.371(5) . ?
C10 H10 0.9500 . ?
C22 C17 1.435(5) . ?
C22 C23 1.403(6) . ?
C22 C21 1.424(5) . ?
C18 H18 0.9500 . ?
C18 C19 1.366(6) . ?
C18 C17 1.407(6) . ?
C19 H19 0.9500 . ?
C19 C20 1.404(6) . ?
C34 C25 1.433(5) . ?
C34 C33 1.409(5) . ?
C34 C29 1.432(5) . ?
C25 C16 1.510(5) . ?
C25 C26 1.363(5) . ?
C17 C16 1.429(5) . ?
C3 H3 0.9500 . ?
C32 H32 0.9500 . ?
C32 C33 1.368(5) . ?
C32 C31 1.417(5) . ?
C16 C15 1.372(6) . ?
C30 H30 0.9500 . ?
C30 C31 1.360(6) . ?
C30 C29 1.412(5) . ?
C24 H24 0.9500 . ?
C24 C23 1.379(5) . ?
C24 C15 1.412(5) . ?
C33 H33 0.9500 . ?
C31 H31 0.9500 . ?
C28 H28 0.9500 . ?
C28 C29 1.415(5) . ?
C28 C27 1.356(5) . ?
C23 H23 0.9500 . ?
C20 H20 0.9500 . ?
C20 C21 1.372(6) . ?
C26 C27 1.427(5) . ?
C36 H36A 0.9900 . ?
C36 H36B 0.9900 . ?
C36 C37 1.483(7) . ?
C27 H27 0.9500 . ?
C21 H21 0.9500 . ?
C37 H37A 0.9900 . ?
C37 H37B 0.9900 . ?
C37 H37C 0.9900 . ?
C37 H37D 0.9900 . ?
C37 C38A 1.557(10) . ?
C37 C38B 1.659(18) . ?
C38A H38A 0.9900 . ?
C38A H38B 0.9900 . ?
C38A C39A 1.546(14) . ?
C39A H39A 0.9800 . ?
C39A H39B 0.9800 . ?
C39A H39C 0.9800 . ?
C39B H39D 0.9800 . ?
C39B H39E 0.9800 . ?
C39B H39F 0.9800 . ?
C39B C38B 1.43(3) . ?
C38B H38C 0.9900 . ?
C38B H38D 0.9900 . ?
C35A H35A 0.9800 . ?
C35A H35B 0.9800 . ?
C35A H35C 0.9800 . ?
C35B H35D 0.9800 . ?
C35B H35E 0.9800 . ?
C35B H35F 0.9800 . ?

loop_
_geom_torsion_atom_site_label_1
_geom_torsion_atom_site_label_2
_geom_torsion_atom_site_label_3
_geom_torsion_atom_site_label_4
_geom_torsion
_geom_torsion_site_symmetry_1
_geom_torsion_site_symmetry_2
_geom_torsion_site_symmetry_3
_geom_torsion_site_symmetry_4
_geom_torsion_publ_flag
C5 C4 C3 C2 0.7(6) . . . . ?
C5 C14 C13 C11 178.0(3) . . . . ?
C5 C14 C13 C2 -1.3(5) . . . . ?
C9 C8 C14 C5 179.7(3) . . . . ?
C9 C8 C14 C13 -1.3(5) . . . . ?
C9 C8 C7 O3 -2.8(6) . . . . ?
C9 C8 C7 N2 175.4(3) . . . . ?
C8 C9 C10 C11 -0.8(6) . . . . ?
C8 C14 C13 C11 -1.0(5) . . . . ?
C8 C14 C13 C2 179.7(3) . . . . ?
C11 C13 C2 C1 -1.7(5) . . . . ?
C11 C13 C2 C3 -179.5(3) . . . . ?
C4 C5 C14 C8 -178.4(3) . . . . ?
C4 C5 C14 C13 2.5(5) . . . . ?
C4 C5 C6 O2 -1.3(6) . . . . ?
C4 C5 C6 N2 -178.0(4) . . . . ?
N2 C36 C37 C38A 176.7(6) . . . . ?
N2 C36 C37 C38B -153.5(9) . . . . ?
C14 C5 C4 C3 -2.2(6) . . . . ?
C14 C5 C6 O2 175.0(4) . . . . ?
C14 C5 C6 N2 -1.7(5) . . . . ?
C14 C8 C7 O3 -179.3(4) . . . . ?
C14 C8 C7 N2 -1.1(5) . . . . ?
C14 C13 C2 C1 177.6(3) . . . . ?
C14 C13 C2 C3 -0.2(5) . . . . ?
O5 C26 C27 C28 179.4(4) . . . . ?
C13 C11 C10 C9 -1.6(6) . . . . ?
C13 C11 C12 N1 -0.7(5) . . . . ?
C13 C11 C12 O4 177.2(4) . . . . ?
C13 C2 C1 N1 -7.9(5) . . . . ?
C13 C2 C1 O1 173.5(3) . . . . ?
C13 C2 C3 C4 0.5(5) . . . . ?
C10 C9 C8 C14 2.2(6) . . . . ?
C10 C9 C8 C7 -174.2(3) . . . . ?
C10 C11 C13 C14 2.5(5) . . . . ?
C10 C11 C13 C2 -178.2(3) . . . . ?
C10 C11 C12 N1 -176.5(3) . . . . ?
C10 C11 C12 O4 1.4(6) . . . . ?
C1 N1 C15 C16 96.4(4) . . . . ?
C1 N1 C15 C24 -84.9(4) . . . . ?
C1 N1 C12 O4 172.3(4) . . . . ?
C1 N1 C12 C11 -9.8(5) . . . . ?
C1 C2 C3 C4 -177.3(3) . . . . ?
C6 C5 C4 C3 174.1(3) . . . . ?
C6 C5 C14 C8 5.2(5) . . . . ?
C6 C5 C14 C13 -173.8(3) . . . . ?
C6 N2 C7 O3 -176.9(4) . . . . ?
C6 N2 C7 C8 4.8(6) . . . . ?
C6 N2 C36 C37 89.6(5) . . . . ?
C22 C17 C16 C25 -179.5(3) . . . . ?
C22 C17 C16 C15 0.9(5) . . . . ?
C18 C19 C20 C21 -1.4(6) . . . . ?
C18 C17 C16 C25 0.2(5) . . . . ?
C18 C17 C16 C15 -179.4(3) . . . . ?
C19 C18 C17 C22 0.0(5) . . . . ?
C19 C18 C17 C16 -179.7(3) . . . . ?
C19 C20 C21 C22 -0.1(6) . . . . ?
C7 C8 C14 C5 -3.9(5) . . . . ?
C7 C8 C14 C13 175.2(3) . . . . ?
C7 N2 C6 O2 179.7(4) . . . . ?
C7 N2 C6 C5 -3.5(6) . . . . ?
C7 N2 C36 C37 -97.1(5) . . . . ?
C34 C25 C16 C17 102.9(4) . . . . ?
C34 C25 C16 C15 -77.5(5) . . . . ?
C34 C25 C26 O5 -177.3(4) . . . . ?
C34 C25 C26 C27 1.2(7) . . . . ?
C25 C34 C33 C32 177.9(4) . . . . ?
C25 C34 C29 C30 -177.6(4) . . . . ?
C25 C34 C29 C28 2.4(5) . . . . ?
C25 C16 C15 N1 -0.9(5) . . . . ?
C25 C16 C15 C24 -179.5(3) . . . . ?
C25 C26 C27 C28 0.9(7) . . . . ?
C17 C22 C23 C24 0.6(5) . . . . ?
C17 C22 C21 C20 1.5(5) . . . . ?
C17 C18 C19 C20 1.4(6) . . . . ?
C17 C16 C15 N1 178.8(3) . . . . ?
C17 C16 C15 C24 0.1(5) . . . . ?
C3 C2 C1 N1 170.0(3) . . . . ?
C3 C2 C1 O1 -8.7(6) . . . . ?
C16 C25 C26 O5 6.8(6) . . . . ?
C16 C25 C26 C27 -174.7(4) . . . . ?
C33 C34 C25 C16 -7.2(6) . . . . ?
C33 C34 C25 C26 176.8(4) . . . . ?
C33 C34 C29 C30 2.7(5) . . . . ?
C33 C34 C29 C28 -177.4(4) . . . . ?
C33 C32 C31 C30 0.7(6) . . . . ?
C31 C32 C33 C34 0.8(6) . . . . ?
C31 C30 C29 C34 -1.3(6) . . . . ?
C31 C30 C29 C28 178.7(4) . . . . ?
C23 C22 C17 C18 179.0(3) . . . . ?
C23 C22 C17 C16 -1.3(5) . . . . ?
C23 C22 C21 C20 -179.0(3) . . . . ?
C23 C24 C15 N1 -179.4(3) . . . . ?
C23 C24 C15 C16 -0.8(5) . . . . ?
C29 C34 C25 C16 173.1(3) . . . . ?
C29 C34 C25 C26 -2.9(6) . . . . ?
C29 C34 C33 C32 -2.4(6) . . . . ?
C29 C30 C31 C32 -0.4(6) . . . . ?
C29 C28 C27 C26 -1.4(7) . . . . ?
C15 N1 C1 O1 22.8(5) . . . . ?
C15 N1 C1 C2 -155.9(3) . . . . ?
C15 N1 C12 O4 -17.7(5) . . . . ?
C15 N1 C12 C11 160.2(3) . . . . ?
C15 C24 C23 C22 0.4(5) . . . . ?
C12 N1 C1 O1 -167.4(4) . . . . ?
C12 N1 C1 C2 13.9(5) . . . . ?
C12 N1 C15 C16 -74.3(4) . . . . ?
C12 N1 C15 C24 104.4(4) . . . . ?
C12 C11 C13 C14 -173.3(3) . . . . ?
C12 C11 C13 C2 6.0(5) . . . . ?
C12 C11 C10 C9 174.2(3) . . . . ?
C26 C25 C16 C17 -81.2(5) . . . . ?
C26 C25 C16 C15 98.4(5) . . . . ?
C36 N2 C6 O2 -7.4(6) . . . . ?
C36 N2 C6 C5 169.4(3) . . . . ?
C36 N2 C7 O3 10.3(6) . . . . ?
C36 N2 C7 C8 -168.0(4) . . . . ?
C36 C37 C38A C39A -176.6(7) . . . . ?
C36 C37 C38B C39B -81.5(12) . . . . ?
C27 C28 C29 C34 -0.2(6) . . . . ?
C27 C28 C29 C30 179.7(4) . . . . ?
C21 C22 C17 C18 -1.4(5) . . . . ?
C21 C22 C17 C16 178.3(3) . . . . ?
C21 C22 C23 C24 -179.0(3) . . . . ?
C35A O5 C26 C25 -145.3(12) . . . . ?
C35A O5 C26 C27 36.1(13) . . . . ?
C35B O5 C26 C25 -176(2) . . . . ?
C35B O5 C26 C27 6(2) . . . . ?
